data_4500828
loop_
_publ_author_name
'Adelani, Pius O.'
'Oliver, Allen G.'
'Albrecht-Schmitt, Thomas E.'

_publ_section_title
;
 Layered and Three-Dimensional Framework Cesium and Barium Uranyl
 Carboxyphenylphosphonates
;
_journal_issue 7
_journal_name_full 'Crystal Growth &amp; Design'
_journal_page_first 3072
_journal_paper_doi 10.1021/cg200337w
_journal_volume 11
_journal_year 2011
_chemical_formula_moiety 'C21 H12 Cs3 O28 P3 U3'
_chemical_formula_sum 'C21 H12 Cs3 O28 P3 U3'
_chemical_formula_weight 1918.04
_chemical_name_systematic
; 
 ? 
;
_space_group_IT_number 62
_symmetry_cell_setting orthorhombic
_symmetry_space_group_name_Hall '-P 2ac 2n'
_symmetry_space_group_name_H-M 'P n m a'
_atom_sites_solution_hydrogens geom
_atom_sites_solution_primary direct
_atom_sites_solution_secondary difmap
_audit_creation_method SHELXL-97
_cell_angle_alpha 90.00
_cell_angle_beta 90.00
_cell_angle_gamma 90.00
_cell_formula_units_Z 4
_cell_length_a 22.0556(18)
_cell_length_b 20.5225(16)
_cell_length_c 11.9563(9)
_cell_measurement_reflns_used 7544
_cell_measurement_temperature 103(2)
_cell_measurement_theta_max 25.79
_cell_measurement_theta_min 2.51
_cell_volume 5411.9(7)
_computing_cell_refinement 'Bruker SAINT'
_computing_data_collection 'Bruker APEX2'
_computing_data_reduction 'Bruker SAINT'
_computing_molecular_graphics 'Bruker SHEXLTL'
_computing_publication_material 'Bruker SHEXLTL'
_computing_structure_refinement 'SHELXL-97 (Sheldrick, 1997)'
_computing_structure_solution 'SHELXS-97 (Sheldrick, 1990)'
_diffrn_ambient_temperature 103(2)
_diffrn_measured_fraction_theta_full 1.000
_diffrn_measured_fraction_theta_max 1.000
_diffrn_measurement_device_type 'Bruker APEX-II CCD'
_diffrn_measurement_method '\f and \w scans'
_diffrn_radiation_monochromator graphite
_diffrn_radiation_source 'fine-focus sealed tube'
_diffrn_radiation_type MoK\a
_diffrn_radiation_wavelength 0.71073
_diffrn_reflns_av_R_equivalents 0.1060
_diffrn_reflns_av_sigmaI/netI 0.0575
_diffrn_reflns_limit_h_max 27
_diffrn_reflns_limit_h_min -27
_diffrn_reflns_limit_k_max 25
_diffrn_reflns_limit_k_min -25
_diffrn_reflns_limit_l_max 14
_diffrn_reflns_limit_l_min -14
_diffrn_reflns_number 56775
_diffrn_reflns_theta_full 26.34
_diffrn_reflns_theta_max 26.34
_diffrn_reflns_theta_min 1.85
_diffrn_standards_number 0
_exptl_absorpt_coefficient_mu 11.104
_exptl_absorpt_correction_T_max 0.2705
_exptl_absorpt_correction_T_min 0.2194
_exptl_absorpt_correction_type multi-scan
_exptl_absorpt_process_details SHELXPREP
_exptl_crystal_colour yellow
_exptl_crystal_density_diffrn 2.354
_exptl_crystal_density_method 'not measured'
_exptl_crystal_description Needle
_exptl_crystal_F_000 3392
_exptl_crystal_size_max 0.091
_exptl_crystal_size_mid 0.033
_exptl_crystal_size_min 0.030
_refine_diff_density_max 4.262
_refine_diff_density_min -2.212
_refine_diff_density_rms 0.289
_refine_ls_extinction_coef 0.000065(18)
_refine_ls_extinction_expression Fc^*^=kFc[1+0.001xFc^2^\l^3^/sin(2\q)]^-1/4^
_refine_ls_extinction_method SHELXL
_refine_ls_goodness_of_fit_ref 1.072
_refine_ls_hydrogen_treatment constr
_refine_ls_matrix_type full
_refine_ls_number_parameters 281
_refine_ls_number_reflns 5681
_refine_ls_number_restraints 6
_refine_ls_restrained_S_all 1.072
_refine_ls_R_factor_all 0.0603
_refine_ls_R_factor_gt 0.0423
_refine_ls_shift/su_max 0.001
_refine_ls_shift/su_mean 0.000
_refine_ls_structure_factor_coef Fsqd
_refine_ls_weighting_details 'calc w=1/[\s^2^(Fo^2^)+(0.0648P)^2^+0.0000P] where P=(Fo^2^+2Fc^2^)/3'
_refine_ls_weighting_scheme calc
_refine_ls_wR_factor_gt 0.1222
_refine_ls_wR_factor_ref 0.1327
_reflns_number_gt 4324
_reflns_number_total 5681
_reflns_threshold_expression >2sigma(I)
_cod_data_source_file cg200337w_si_002.cif
_cod_data_source_block abs
_cod_database_code 4500828

loop_
_symmetry_equiv_pos_as_xyz
'x, y, z'
'-x+1/2, -y, z+1/2'
'-x, y+1/2, -z'
'x+1/2, -y+1/2, -z+1/2'
'-x, -y, -z'
'x-1/2, y, -z-1/2'
'x, -y-1/2, z'
'-x-1/2, y-1/2, z-1/2'

loop_
_atom_site_label
_atom_site_type_symbol
_atom_site_fract_x
_atom_site_fract_y
_atom_site_fract_z
_atom_site_U_iso_or_equiv
_atom_site_adp_type
_atom_site_occupancy
_atom_site_symmetry_multiplicity
_atom_site_calc_flag
_atom_site_refinement_flags
U1 U 0.427582(17) 0.083194(18) 0.85977(3) 0.01302(13) Uani 1 1 d .
U2 U 0.55992(3) 0.2500 1.08961(5) 0.01319(15) Uani 1 2 d S
Cs1 Cs 0.34487(5) 0.2500 1.00247(11) 0.0325(3) Uani 1 2 d S
Cs2 Cs 0.45990(5) 0.08032(5) 1.23765(8) 0.0438(3) Uani 1 1 d .
P1 P 0.49501(17) 0.2500 0.8198(3) 0.0112(7) Uani 1 2 d S
P2 P 0.57290(12) 0.07770(13) 0.9997(2) 0.0124(5) Uani 1 1 d .
O1 O 0.4498(4) 0.0608(4) 0.7194(6) 0.0217(17) Uani 1 1 d .
O2 O 0.4043(3) 0.1048(4) 0.9986(6) 0.0190(17) Uani 1 1 d .
O3 O 0.6403(5) 0.2500 1.0773(9) 0.022(3) Uani 1 2 d S
O4 O 0.4792(5) 0.2500 1.1075(9) 0.022(3) Uani 1 2 d S
O5 O 0.5498(4) 0.2500 0.8979(9) 0.013(2) Uani 1 2 d S
O6 O 0.4574(3) 0.1889(3) 0.8348(6) 0.0167(16) Uani 1 1 d .
O7 O 0.5663(4) 0.1960(4) 0.2759(6) 0.027(2) Uani 1 1 d .
O8 O 0.5266(3) 0.0633(4) 0.9085(6) 0.0213(17) Uani 1 1 d .
O9 O 0.5758(3) 0.0238(4) 1.0875(6) 0.0189(16) Uani 1 1 d .
O10 O 0.5590(4) 0.1411(4) 1.0576(7) 0.0224(18) Uani 1 1 d .
O11 O 0.8368(3) 0.1418(4) 0.7152(7) 0.0239(19) Uani 1 1 d .
O12 O 0.8300(3) 0.0355(4) 0.6974(7) 0.0253(19) Uani 1 1 d .
O13 O 0.1952(7) 0.2500 0.9297(15) 0.070(5) Uani 1 2 d S
C1 C 0.5239(6) 0.2500 0.6793(12) 0.013(3) Uani 1 2 d SU
C2 C 0.5333(5) 0.1916(5) 0.6197(10) 0.023(3) Uani 1 1 d .
H2A H 0.5291 0.1514 0.6582 0.028 Uiso 1 1 calc R
C3 C 0.5484(6) 0.1905(6) 0.5083(10) 0.026(3) Uani 1 1 d .
H3A H 0.5543 0.1504 0.4701 0.031 Uiso 1 1 calc R
C4 C 0.5549(7) 0.2500 0.4527(12) 0.018(3) Uani 1 2 d S
C5 C 0.5647(8) 0.2500 0.3302(14) 0.023(4) Uani 1 2 d S
C6 C 0.6446(5) 0.0833(5) 0.9286(9) 0.014(2) Uani 1 1 d .
C7 C 0.6844(5) 0.0310(6) 0.9287(11) 0.029(3) Uani 1 1 d .
H7A H 0.6753 -0.0062 0.9728 0.034 Uiso 1 1 calc R
C8 C 0.7374(5) 0.0318(6) 0.8658(12) 0.033(3) Uani 1 1 d .
H8A H 0.7637 -0.0049 0.8647 0.040 Uiso 1 1 calc R
C9 C 0.7513(5) 0.0882(5) 0.8037(11) 0.021(3) Uani 1 1 d .
C10 C 0.7122(5) 0.1414(5) 0.8059(10) 0.022(3) Uani 1 1 d .
H10A H 0.7221 0.1799 0.7655 0.027 Uiso 1 1 calc R
C11 C 0.6592(5) 0.1384(6) 0.8667(10) 0.023(3) Uani 1 1 d .
H11A H 0.6322 0.1745 0.8663 0.028 Uiso 1 1 calc R
C12 C 0.8084(5) 0.0889(6) 0.7335(10) 0.022(3) Uani 1 1 d .
O1W O 0.3465(6) 0.2500 0.6309(11) 0.038(3) Uani 1 2 d S
O2W O 0.8362(6) -0.0992(5) 0.7709(11) 0.066(4) Uani 1 1 d .
O3W O 0.2643(9) 0.2500 0.455(2) 0.114(9) Uani 1 2 d S
O4W O 0.4496(11) 0.0436(12) 1.4819(14) 0.166(10) Uani 1 1 d .

loop_
_atom_site_aniso_label
_atom_site_aniso_U_11
_atom_site_aniso_U_22
_atom_site_aniso_U_33
_atom_site_aniso_U_23
_atom_site_aniso_U_13
_atom_site_aniso_U_12
U1 0.0112(2) 0.0103(2) 0.0176(2) 0.00176(15) -0.00258(15) -0.00155(14)
U2 0.0185(3) 0.0092(3) 0.0118(3) 0.000 0.0017(2) 0.000
Cs1 0.0218(6) 0.0227(6) 0.0530(8) 0.000 0.0051(5) 0.000
Cs2 0.0550(6) 0.0486(6) 0.0279(5) 0.0060(4) 0.0118(4) 0.0052(5)
P1 0.0125(18) 0.0090(18) 0.0121(18) 0.000 -0.0012(14) 0.000
P2 0.0102(13) 0.0107(13) 0.0162(14) 0.0003(10) 0.0018(10) 0.0004(10)
O1 0.027(4) 0.017(4) 0.021(4) -0.004(3) -0.001(3) -0.002(4)
O2 0.020(4) 0.016(4) 0.022(4) 0.001(3) 0.001(3) -0.007(3)
O3 0.014(5) 0.029(7) 0.024(6) 0.000 0.002(5) 0.000
O4 0.025(6) 0.022(6) 0.020(6) 0.000 0.006(5) 0.000
O5 0.012(5) 0.009(5) 0.019(6) 0.000 -0.002(4) 0.000
O6 0.021(4) 0.010(4) 0.019(4) -0.001(3) 0.000(3) -0.005(3)
O7 0.054(6) 0.016(4) 0.011(4) 0.002(3) 0.007(4) 0.007(4)
O8 0.016(4) 0.028(5) 0.020(4) 0.000(4) -0.005(3) 0.000(3)
O9 0.017(4) 0.015(4) 0.025(4) 0.003(3) 0.001(3) 0.000(3)
O10 0.033(5) 0.009(4) 0.025(4) 0.000(3) 0.011(4) -0.004(3)
O11 0.018(4) 0.016(4) 0.038(5) -0.002(4) 0.015(4) -0.003(3)
O12 0.019(4) 0.014(4) 0.043(5) -0.005(4) 0.014(4) -0.001(3)
O13 0.051(11) 0.070(13) 0.089(14) 0.000 0.016(10) 0.000
C1 0.010(5) 0.014(5) 0.015(5) 0.000 0.004(4) 0.000
C2 0.036(7) 0.008(6) 0.024(6) -0.001(5) 0.003(5) 0.006(5)
C3 0.036(7) 0.020(6) 0.021(6) -0.003(5) 0.003(5) -0.005(6)
C4 0.026(9) 0.019(8) 0.009(7) 0.000 0.007(6) 0.000
C5 0.033(10) 0.014(8) 0.021(9) 0.000 0.000(7) 0.000
C6 0.015(5) 0.011(5) 0.017(6) 0.001(4) -0.001(4) -0.009(4)
C7 0.018(6) 0.024(7) 0.043(8) 0.016(6) 0.016(5) 0.007(5)
C8 0.018(6) 0.027(7) 0.054(9) 0.014(6) 0.012(6) 0.008(5)
C9 0.016(6) 0.010(6) 0.038(7) 0.001(5) 0.011(5) -0.002(4)
C10 0.024(6) 0.017(6) 0.026(6) 0.008(5) 0.007(5) 0.000(5)
C11 0.027(6) 0.012(6) 0.030(7) 0.002(5) 0.005(5) 0.000(5)
C12 0.016(6) 0.018(6) 0.032(7) 0.002(5) 0.004(5) 0.001(5)
O1W 0.042(8) 0.030(8) 0.042(8) 0.000 -0.020(7) 0.000
O2W 0.084(9) 0.036(7) 0.079(9) 0.013(6) 0.037(7) 0.017(6)
O3W 0.063(14) 0.17(2) 0.111(19) 0.000 -0.050(13) 0.000
O4W 0.23(3) 0.21(2) 0.058(11) -0.010(14) 0.012(13) -0.066(19)

loop_
_atom_type_symbol
_atom_type_description
_atom_type_scat_dispersion_real
_atom_type_scat_dispersion_imag
_atom_type_scat_source
C C 0.0033 0.0016 'International Tables Vol C Tables 4.2.6.8 and 6.1.1.4'
H H 0.0000 0.0000 'International Tables Vol C Tables 4.2.6.8 and 6.1.1.4'
O O 0.0106 0.0060 'International Tables Vol C Tables 4.2.6.8 and 6.1.1.4'
P P 0.1023 0.0942 'International Tables Vol C Tables 4.2.6.8 and 6.1.1.4'
Cs Cs -0.3680 2.1192 'International Tables Vol C Tables 4.2.6.8 and 6.1.1.4'
U U -9.6767 9.6646 'International Tables Vol C Tables 4.2.6.8 and 6.1.1.4'

loop_
_geom_angle_atom_site_label_1
_geom_angle_atom_site_label_2
_geom_angle_atom_site_label_3
_geom_angle
_geom_angle_site_symmetry_1
_geom_angle_site_symmetry_3
O2 U1 O1 179.0(3) . .
O2 U1 O6 88.2(3) . .
O1 U1 O6 92.4(3) . .
O2 U1 O9 88.4(3) . 5_657
O1 U1 O9 91.2(3) . 5_657
O6 U1 O9 163.2(3) . 5_657
O2 U1 O8 94.7(3) . .
O1 U1 O8 86.1(3) . .
O6 U1 O8 85.9(3) . .
O9 U1 O8 77.9(3) 5_657 .
O2 U1 O12 96.0(3) . 6_557
O1 U1 O12 83.0(3) . 6_557
O6 U1 O12 126.3(3) . 6_557
O9 U1 O12 70.5(3) 5_657 6_557
O8 U1 O12 146.3(3) . 6_557
O2 U1 O11 89.0(3) . 6_557
O1 U1 O11 90.4(3) . 6_557
O6 U1 O11 74.2(2) . 6_557
O9 U1 O11 122.3(2) 5_657 6_557
O8 U1 O11 159.6(3) . 6_557
O12 U1 O11 52.5(2) 6_557 6_557
O2 U1 C12 95.0(3) . 6_557
O1 U1 C12 84.1(4) . 6_557
O6 U1 C12 100.0(3) . 6_557
O9 U1 C12 96.7(3) 5_657 6_557
O8 U1 C12 168.8(3) . 6_557
O12 U1 C12 26.3(3) 6_557 6_557
O11 U1 C12 26.4(3) 6_557 6_557
O2 U1 Cs1 45.9(2) . .
O1 U1 Cs1 134.1(3) . .
O6 U1 Cs1 53.83(18) . .
O9 U1 Cs1 130.61(19) 5_657 .
O8 U1 Cs1 116.8(2) . .
O12 U1 Cs1 93.24(19) 6_557 .
O11 U1 Cs1 53.93(19) 6_557 .
C12 U1 Cs1 74.2(2) 6_557 .
O2 U1 Cs2 127.2(2) . 5_657
O1 U1 Cs2 53.0(3) . 5_657
O6 U1 Cs2 122.35(19) . 5_657
O9 U1 Cs2 49.39(19) 5_657 5_657
O8 U1 Cs2 52.1(2) . 5_657
O12 U1 Cs2 96.80(19) 6_557 5_657
O11 U1 Cs2 137.26(19) 6_557 5_657
C12 U1 Cs2 117.0(2) 6_557 5_657
Cs1 U1 Cs2 168.63(2) . 5_657
O2 U1 Cs2 30.0(3) . .
O1 U1 Cs2 150.6(3) . .
O6 U1 Cs2 95.54(18) . .
O9 U1 Cs2 73.8(2) 5_657 .
O8 U1 Cs2 66.38(19) . .
O12 U1 Cs2 113.9(2) 6_557 .
O11 U1 Cs2 119.0(2) 6_557 .
C12 U1 Cs2 122.0(2) 6_557 .
Cs1 U1 Cs2 71.33(2) . .
Cs2 U1 Cs2 99.573(17) 5_657 .
O3 U2 O4 177.9(5) . .
O3 U2 O10 89.7(2) . .
O4 U2 O10 90.6(2) . .
O3 U2 O10 89.7(2) . 7_565
O4 U2 O10 90.6(2) . 7_565
O10 U2 O10 160.6(4) . 7_565
O3 U2 O5 90.8(4) . .
O4 U2 O5 91.3(4) . .
O10 U2 O5 80.3(2) . .
O10 U2 O5 80.3(2) 7_565 .
O3 U2 O7 91.0(4) . 1_556
O4 U2 O7 87.1(4) . 1_556
O10 U2 O7 73.3(3) . 1_556
O10 U2 O7 126.1(3) 7_565 1_556
O5 U2 O7 153.54(19) . 1_556
O3 U2 O7 91.0(4) . 7_566
O4 U2 O7 87.1(4) . 7_566
O10 U2 O7 126.1(3) . 7_566
O10 U2 O7 73.3(3) 7_565 7_566
O5 U2 O7 153.54(18) . 7_566
O7 U2 O7 52.8(4) 1_556 7_566
O3 U2 C5 92.6(5) . 1_556
O4 U2 C5 85.3(5) . 1_556
O10 U2 C5 99.7(2) . 1_556
O10 U2 C5 99.7(2) 7_565 1_556
O5 U2 C5 176.5(4) . 1_556
O7 U2 C5 26.43(18) 1_556 1_556
O7 U2 C5 26.43(18) 7_566 1_556
O3 U2 Cs2 121.52(15) . 7_565
O4 U2 Cs2 57.64(14) . 7_565
O10 U2 Cs2 145.8(2) . 7_565
O10 U2 Cs2 45.33(19) 7_565 7_565
O5 U2 Cs2 110.17(14) . 7_565
O7 U2 Cs2 91.14(18) 1_556 7_565
O7 U2 Cs2 47.9(2) 7_566 7_565
C5 U2 Cs2 67.91(19) 1_556 7_565
O3 U2 Cs2 121.52(15) . .
O4 U2 Cs2 57.64(14) . .
O10 U2 Cs2 45.33(19) . .
O10 U2 Cs2 145.8(2) 7_565 .
O5 U2 Cs2 110.17(14) . .
O7 U2 Cs2 47.9(2) 1_556 .
O7 U2 Cs2 91.14(18) 7_566 .
C5 U2 Cs2 67.91(19) 1_556 .
Cs2 U2 Cs2 101.83(3) 7_565 .
O3 U2 Cs1 162.9(4) . .
O4 U2 Cs1 19.2(4) . .
O10 U2 Cs1 87.4(2) . .
O10 U2 Cs1 87.4(2) 7_565 .
O5 U2 Cs1 72.0(2) . .
O7 U2 Cs1 104.3(2) 1_556 .
O7 U2 Cs1 104.3(2) 7_566 .
C5 U2 Cs1 104.5(3) 1_556 .
Cs2 U2 Cs1 66.694(17) 7_565 .
Cs2 U2 Cs1 66.693(17) . .
O4 Cs1 O2 68.60(14) . .
O4 Cs1 O2 68.60(14) . 7_565
O2 Cs1 O2 132.5(3) . 7_565
O4 Cs1 O13 171.8(4) . .
O2 Cs1 O13 112.67(14) . .
O2 Cs1 O13 112.67(14) 7_565 .
O4 Cs1 O11 110.15(19) . 6_557
O2 Cs1 O11 54.34(18) . 6_557
O2 Cs1 O11 127.12(19) 7_565 6_557
O13 Cs1 O11 75.9(3) . 6_557
O4 Cs1 O11 110.15(19) . 4_456
O2 Cs1 O11 127.12(19) . 4_456
O2 Cs1 O11 54.34(18) 7_565 4_456
O13 Cs1 O11 75.9(3) . 4_456
O11 Cs1 O11 80.8(3) 6_557 4_456
O4 Cs1 O6 64.0(2) . .
O2 Cs1 O6 50.62(18) . .
O2 Cs1 O6 92.03(18) 7_565 .
O13 Cs1 O6 123.4(3) . .
O11 Cs1 O6 49.92(17) 6_557 .
O11 Cs1 O6 80.24(18) 4_456 .
O4 Cs1 O6 64.0(2) . 7_565
O2 Cs1 O6 92.03(18) . 7_565
O2 Cs1 O6 50.62(18) 7_565 7_565
O13 Cs1 O6 123.4(3) . 7_565
O11 Cs1 O6 80.24(18) 6_557 7_565
O11 Cs1 O6 49.93(17) 4_456 7_565
O6 Cs1 O6 42.9(2) . 7_565
O4 Cs1 P1 56.4(2) . .
O2 Cs1 P1 69.90(13) . .
O2 Cs1 P1 69.90(13) 7_565 .
O13 Cs1 P1 131.8(3) . .
O11 Cs1 P1 67.99(14) 6_557 .
O11 Cs1 P1 67.99(14) 4_456 .
O6 Cs1 P1 22.13(12) . .
O6 Cs1 P1 22.13(12) 7_565 .
O4 Cs1 U1 76.15(11) . 7_565
O2 Cs1 U1 124.10(13) . 7_565
O2 Cs1 U1 23.31(13) 7_565 7_565
O13 Cs1 U1 108.28(16) . 7_565
O11 Cs1 U1 103.89(14) 6_557 7_565
O11 Cs1 U1 36.20(12) 4_456 7_565
O6 Cs1 U1 75.43(12) . 7_565
O6 Cs1 U1 32.58(12) 7_565 7_565
P1 Cs1 U1 54.477(15) . 7_565
O4 Cs1 U1 76.15(11) . .
O2 Cs1 U1 23.31(13) . .
O2 Cs1 U1 124.10(13) 7_565 .
O13 Cs1 U1 108.28(16) . .
O11 Cs1 U1 36.20(12) 6_557 .
O11 Cs1 U1 103.90(14) 4_456 .
O6 Cs1 U1 32.58(12) . .
O6 Cs1 U1 75.43(12) 7_565 .
P1 Cs1 U1 54.477(16) . .
U1 Cs1 U1 107.77(3) 7_565 .
O4 Cs1 U2 10.57(19) . .
O2 Cs1 U2 67.05(13) . .
O2 Cs1 U2 67.05(13) 7_565 .
O13 Cs1 U2 177.6(3) . .
O11 Cs1 U2 102.35(13) 6_557 .
O11 Cs1 U2 102.35(13) 4_456 .
O6 Cs1 U2 54.44(12) . .
O6 Cs1 U2 54.44(12) 7_565 .
P1 Cs1 U2 45.80(6) . .
U1 Cs1 U2 70.484(16) 7_565 .
U1 Cs1 U2 70.483(16) . .
O4W Cs2 O2 152.4(5) . .
O4W Cs2 O10 140.5(4) . .
O2 Cs2 O10 66.9(2) . .
O4W Cs2 O9 119.4(5) . .
O2 Cs2 O9 82.28(19) . .
O10 Cs2 O9 43.48(19) . .
O4W Cs2 O7 95.6(4) . 1_556
O2 Cs2 O7 106.38(19) . 1_556
O10 Cs2 O7 50.45(19) . 1_556
O9 Cs2 O7 77.52(19) . 1_556
O4W Cs2 O8 106.5(5) . 5_657
O2 Cs2 O8 73.11(19) . 5_657
O10 Cs2 O8 86.31(19) . 5_657
O9 Cs2 O8 50.36(18) . 5_657
O7 Cs2 O8 127.80(19) 1_556 5_657
O4W Cs2 O1 72.5(5) . 5_657
O2 Cs2 O1 118.65(19) . 5_657
O10 Cs2 O1 91.77(19) . 5_657
O9 Cs2 O1 50.50(18) . 5_657
O7 Cs2 O1 99.47(19) 1_556 5_657
O8 Cs2 O1 47.64(17) 5_657 5_657
O4W Cs2 P2 140.6(5) . .
O2 Cs2 P2 64.96(15) . .
O10 Cs2 P2 23.31(13) . .
O9 Cs2 P2 23.69(13) . .
O7 Cs2 P2 69.72(14) 1_556 .
O8 Cs2 P2 63.19(14) 5_657 .
O1 Cs2 P2 74.19(13) 5_657 .
O4W Cs2 U1 96.3(5) . 5_657
O2 Cs2 U1 95.89(14) . 5_657
O10 Cs2 U1 74.87(13) . 5_657
O9 Cs2 U1 31.39(13) . 5_657
O7 Cs2 U1 100.58(14) 1_556 5_657
O8 Cs2 U1 31.81(12) 5_657 5_657
O1 Cs2 U1 23.98(12) 5_657 5_657
P2 Cs2 U1 53.80(4) . 5_657
O4W Cs2 U2 127.7(4) . .
O2 Cs2 U2 73.14(13) . .
O10 Cs2 U2 29.15(13) . .
O9 Cs2 U2 71.34(13) . .
O7 Cs2 U2 33.29(13) 1_556 .
O8 Cs2 U2 114.99(13) 5_657 .
O1 Cs2 U2 114.46(13) 5_657 .
P2 Cs2 U2 52.43(4) . .
U1 Cs2 U2 102.32(2) 5_657 .
O4W Cs2 U1 160.9(4) . .
O2 Cs2 U1 16.52(14) . .
O10 Cs2 U1 57.04(14) . .
O9 Cs2 U1 65.92(13) . .
O7 Cs2 U1 103.50(13) 1_556 .
O8 Cs2 U1 61.50(13) 5_657 .
O1 Cs2 U1 103.92(12) 5_657 .
P2 Cs2 U1 50.21(4) . .
U1 Cs2 U1 80.428(17) 5_657 .
U2 Cs2 U1 71.151(16) . .
O4W Cs2 Cs1 131.2(5) . .
O2 Cs2 Cs1 37.28(14) . .
O10 Cs2 Cs1 73.45(14) . .
O9 Cs2 Cs1 108.63(13) . .
O7 Cs2 Cs1 86.59(14) 1_556 .
O8 Cs2 Cs1 110.19(13) 5_657 .
O1 Cs2 Cs1 155.14(13) 5_657 .
P2 Cs2 Cs1 85.61(5) . .
U1 Cs2 Cs1 131.27(2) 5_657 .
U2 Cs2 Cs1 60.098(18) . .
U1 Cs2 Cs1 51.289(16) . .
O6 P1 O6 111.8(6) . 7_565
O6 P1 O5 111.2(4) . .
O6 P1 O5 111.2(4) 7_565 .
O6 P1 C1 107.7(4) . .
O6 P1 C1 107.7(4) 7_565 .
O5 P1 C1 107.0(6) . .
O6 P1 Cs1 58.5(3) . .
O6 P1 Cs1 58.5(3) 7_565 .
O5 P1 Cs1 108.9(4) . .
C1 P1 Cs1 144.2(5) . .
O10 P2 O8 111.1(5) . .
O10 P2 O9 108.6(5) . .
O8 P2 O9 112.4(4) . .
O10 P2 C6 109.9(5) . .
O8 P2 C6 105.2(5) . .
O9 P2 C6 109.5(5) . .
O10 P2 Cs2 60.5(3) . .
O8 P2 Cs2 95.7(3) . .
O9 P2 Cs2 61.4(3) . .
C6 P2 Cs2 159.0(4) . .
U1 O1 Cs2 103.0(3) . 5_657
U1 O2 Cs2 133.5(4) . .
U1 O2 Cs1 110.8(3) . .
Cs2 O2 Cs1 106.8(2) . .
U2 O4 Cs1 150.2(5) . .
P1 O5 U2 133.3(6) . .
P1 O6 U1 163.4(5) . .
P1 O6 Cs1 99.4(3) . .
U1 O6 Cs1 93.6(2) . .
C5 O7 U2 93.8(8) . 1_554
C5 O7 Cs2 131.2(9) . 1_554
U2 O7 Cs2 98.8(3) 1_554 1_554
P2 O8 U1 141.7(5) . .
P2 O8 Cs2 118.2(4) . 5_657
U1 O8 Cs2 96.1(2) . 5_657
P2 O9 U1 152.2(5) . 5_657
P2 O9 Cs2 94.9(3) . .
U1 O9 Cs2 99.2(2) 5_657 .
P2 O10 U2 158.1(5) . .
P2 O10 Cs2 96.2(3) . .
U2 O10 Cs2 105.5(3) . .
C12 O11 U1 92.6(6) . 6_657
C12 O11 Cs1 135.2(8) . 6_657
U1 O11 Cs1 89.9(2) 6_657 6_657
C12 O12 U1 94.5(6) . 6_657
C2 C1 C2 116.4(14) 7_565 .
C2 C1 P1 121.7(7) 7_565 .
C2 C1 P1 121.7(7) . .
C3 C2 C1 122.7(11) . .
C3 C2 H2A 118.6 . .
C1 C2 H2A 118.6 . .
C2 C3 C4 118.1(11) . .
C2 C3 H3A 120.9 . .
C4 C3 H3A 120.9 . .
C3 C4 C3 121.7(14) 7_565 .
C3 C4 C5 119.1(7) 7_565 .
C3 C4 C5 119.1(7) . .
O7 C5 O7 119.2(15) . 7_565
O7 C5 C4 120.2(7) . .
O7 C5 C4 120.2(7) 7_565 .
O7 C5 U2 59.7(7) . 1_554
O7 C5 U2 59.7(7) 7_565 1_554
C4 C5 U2 169.4(12) . 1_554
C7 C6 C11 119.0(10) . .
C7 C6 P2 120.4(8) . .
C11 C6 P2 120.5(8) . .
C6 C7 C8 121.5(11) . .
C6 C7 H7A 119.3 . .
C8 C7 H7A 119.3 . .
C7 C8 C9 118.5(11) . .
C7 C8 H8A 120.8 . .
C9 C8 H8A 120.8 . .
C10 C9 C8 120.1(10) . .
C10 C9 C12 121.2(10) . .
C8 C9 C12 118.7(10) . .
C11 C10 C9 120.0(10) . .
C11 C10 H10A 120.0 . .
C9 C10 H10A 120.0 . .
C10 C11 C6 120.9(11) . .
C10 C11 H11A 119.6 . .
C6 C11 H11A 119.6 . .
O12 C12 O11 119.6(10) . .
O12 C12 C9 119.5(10) . .
O11 C12 C9 120.8(10) . .
O12 C12 U1 59.2(5) . 6_657
O11 C12 U1 61.0(6) . 6_657
C9 C12 U1 169.0(9) . 6_657

loop_
_geom_bond_atom_site_label_1
_geom_bond_atom_site_label_2
_geom_bond_distance
_geom_bond_site_symmetry_2
U1 O2 1.794(8) .
U1 O1 1.808(8) .
U1 O6 2.286(7) .
U1 O9 2.287(7) 5_657
U1 O8 2.297(7) .
U1 O12 2.461(7) 6_557
U1 O11 2.503(7) 6_557
U1 C12 2.858(11) 6_557
U2 O3 1.779(10) .
U2 O4 1.793(11) .
U2 O10 2.268(7) .
U2 O10 2.268(7) 7_565
U2 O5 2.303(10) .
U2 O7 2.492(8) 1_556
U2 O7 2.492(8) 7_566
U2 C5 2.878(17) 1_556
Cs1 O4 3.218(11) .
Cs1 O2 3.256(8) .
Cs1 O2 3.256(8) 7_565
Cs1 O13 3.413(17) .
Cs1 O11 3.425(8) 6_557
Cs1 O11 3.425(8) 4_456
Cs1 O6 3.428(7) .
Cs1 O6 3.428(7) 7_565
Cs2 O4W 3.024(18) .
Cs2 O2 3.150(8) .
Cs2 O10 3.311(8) .
Cs2 O9 3.333(7) .
Cs2 O7 3.369(9) 1_556
Cs2 O8 3.440(8) 5_657
Cs2 O1 3.552(8) 5_657
P1 O6 1.515(7) .
P1 O6 1.515(7) 7_565
P1 O5 1.527(10) .
P1 C1 1.796(15) .
P2 O10 1.505(8) .
P2 O8 1.523(8) .
P2 O9 1.525(8) .
P2 C6 1.800(11) .
O1 Cs2 3.552(8) 5_657
O7 C5 1.284(11) .
O7 U2 2.492(8) 1_554
O7 Cs2 3.369(9) 1_554
O8 Cs2 3.440(8) 5_657
O9 U1 2.287(7) 5_657
O11 C12 1.272(13) .
O11 U1 2.502(7) 6_657
O11 Cs1 3.426(8) 6_657
O12 C12 1.270(13) .
O12 U1 2.462(7) 6_657
C1 C2 1.409(13) 7_565
C1 C2 1.409(13) .
C2 C3 1.373(16) .
C2 H2A 0.9500 .
C3 C4 1.397(14) .
C3 H3A 0.9500 .
C4 C3 1.397(14) 7_565
C4 C5 1.48(2) .
C5 O7 1.284(11) 7_565
C5 U2 2.878(17) 1_554
C6 C7 1.388(15) .
C6 C11 1.389(15) .
C7 C8 1.390(16) .
C7 H7A 0.9500 .
C8 C9 1.409(16) .
C8 H8A 0.9500 .
C9 C10 1.391(15) .
C9 C12 1.514(15) .
C10 C11 1.379(16) .
C10 H10A 0.9500 .
C11 H11A 0.9500 .
C12 U1 2.858(11) 6_657
